data_2019723
loop_
_publ_author_name
'Traut-Johnstone, Telisha'
'Kriel, Frederik H.'
'Hewer, Raymond'
'Williams, D. Bradley G.'

_publ_section_title
;
 4-(3-Azaniumylpropyl)morpholin-4-ium chloride hydrogen oxalate: an
 unusual example of a dication with different counter-anions
;
_journal_coeditor_code FM3027
_journal_issue 12
_journal_name_full 'Acta Crystallographica Section C'
_journal_page_first
;
;
_journal_paper_doi 10.1107/S2053229614022232
_journal_volume 70
_journal_year 2014
_chemical_formula_iupac 'C7 H18 N2 O 2+, C2 H O4 -, Cl -'
_chemical_formula_moiety 'C7 H18 N2 O 2+, C2 H O4 -, Cl -'
_chemical_formula_sum 'C9 H19 Cl N2 O5'
_chemical_formula_weight 270.71
_chemical_name_systematic
;
4-(3-Azaniumylpropyl)morpholin-4-ium chloride hydrogen oxalate
;
_space_group_IT_number 15
_symmetry_cell_setting monoclinic
_symmetry_space_group_name_Hall '-C 2yc'
_symmetry_space_group_name_H-M 'C 1 2/c 1'
_atom_sites_solution_hydrogens geom
_atom_sites_solution_primary direct
_atom_sites_solution_secondary difmap
_audit_creation_method SHELXL-97
_cell_angle_alpha 90.000(5)
_cell_angle_beta 109.575(5)
_cell_angle_gamma 90.000(5)
_cell_formula_units_Z 8
_cell_length_a 18.949(5)
_cell_length_b 5.685(5)
_cell_length_c 24.783(5)
_cell_measurement_reflns_used 9809
_cell_measurement_temperature 100(2)
_cell_measurement_theta_max 28.34
_cell_measurement_theta_min 2.36
_cell_volume 2515(2)
_computing_cell_refinement
;
SAINT (Bruker, 2012)
;
_computing_data_collection
;
APEX2 (Bruker, 2012)
;
_computing_data_reduction
;
SAINT (Bruker, 2012)
;
_computing_molecular_graphics
;
SHELXTL (Sheldrick, 2008), Mercury (Macrae <i>et al.</i>,
2006), DIAMOND
(Brandenburg, 2006) and ORTEP-3 for Windows (Farrugia, 2012)
;
_computing_publication_material
;
SHELXTL (Sheldrick, 2008), PLATON (Spek, 2009) and publCIF
(Westrip, 2010)
;
_computing_structure_refinement
;
SHELXL97 (Sheldrick, 2008)
;
_computing_structure_solution
;
SHELXS97 (Sheldrick, 2008)
;
_diffrn_ambient_temperature 100(2)
_diffrn_measured_fraction_theta_full 0.999
_diffrn_measured_fraction_theta_max 0.999
_diffrn_measurement_device_type 'Bruker APEX-II CCD'
_diffrn_measurement_method '\f and \w scans'
_diffrn_radiation_monochromator graphite
_diffrn_radiation_source 'sealed tube'
_diffrn_radiation_type MoK\a
_diffrn_radiation_wavelength 0.71073
_diffrn_reflns_av_R_equivalents 0.0327
_diffrn_reflns_av_sigmaI/netI 0.0140
_diffrn_reflns_limit_h_max 25
_diffrn_reflns_limit_h_min -25
_diffrn_reflns_limit_k_max 7
_diffrn_reflns_limit_k_min -7
_diffrn_reflns_limit_l_max 33
_diffrn_reflns_limit_l_min -33
_diffrn_reflns_number 46562
_diffrn_reflns_theta_full 28.35
_diffrn_reflns_theta_max 28.35
_diffrn_reflns_theta_min 1.74
_exptl_absorpt_coefficient_mu 0.316
_exptl_absorpt_correction_type none
_exptl_crystal_colour colourless
_exptl_crystal_density_diffrn 1.430
_exptl_crystal_density_method 'not measured'
_exptl_crystal_description block
_exptl_crystal_F_000 1152
_exptl_crystal_size_max 0.32
_exptl_crystal_size_mid 0.24
_exptl_crystal_size_min 0.14
_refine_diff_density_max 1.255
_refine_diff_density_min -0.227
_refine_ls_extinction_method none
_refine_ls_goodness_of_fit_ref 1.034
_refine_ls_hydrogen_treatment constr
_refine_ls_matrix_type full
_refine_ls_number_parameters 154
_refine_ls_number_reflns 3150
_refine_ls_number_restraints 0
_refine_ls_restrained_S_all 1.034
_refine_ls_R_factor_all 0.0299
_refine_ls_R_factor_gt 0.0281
_refine_ls_shift/su_max 0.001
_refine_ls_shift/su_mean 0.000
_refine_ls_structure_factor_coef Fsqd
_refine_ls_weighting_details 'calc w=1/[\s^2^(Fo^2^)+(0.0441P)^2^+2.5380P] where P=(Fo^2^+2Fc^2^)/3'
_refine_ls_weighting_scheme calc
_refine_ls_wR_factor_gt 0.0785
_refine_ls_wR_factor_ref 0.0802
_reflns_number_gt 2954
_reflns_number_total 3150
_reflns_threshold_expression I>2sigma(I)
_cod_data_source_file fm3027sup1.cif
_cod_data_source_block I
_cod_original_sg_symbol_H-M 'C 2/c'
_cod_database_code 2019723
_cod_database_fobs_code 2019723

loop_
_symmetry_equiv_pos_as_xyz
'x, y, z'
'-x, y, -z+1/2'
'x+1/2, y+1/2, z'
'-x+1/2, y+1/2, -z+1/2'
'-x, -y, -z'
'x, -y, z-1/2'
'-x+1/2, -y+1/2, -z'
'x+1/2, -y+1/2, z-1/2'

loop_
_atom_site_type_symbol
_atom_site_label
_atom_site_fract_x
_atom_site_fract_y
_atom_site_fract_z
_atom_site_U_iso_or_equiv
_atom_site_adp_type
_atom_site_calc_flag
_atom_site_refinement_flags
_atom_site_occupancy
_atom_site_symmetry_multiplicity
C C1 0.06713(6) -0.09471(18) 0.61326(5) 0.0148(2) Uani d . 1 1
H H1A 0.1097 -0.1902 0.6347 0.018 Uiso calc R 1 1
H H1B 0.0384 -0.1826 0.5795 0.018 Uiso calc R 1 1
C C2 0.01853(6) -0.04815(18) 0.65010(4) 0.01290(19) Uani d . 1 1
H H2A 0.0008 -0.1958 0.6604 0.015 Uiso calc R 1 1
H H2B 0.0476 0.0319 0.6850 0.015 Uiso calc R 1 1
C C3 -0.01715(6) 0.32481(17) 0.60042(4) 0.01205(19) Uani d . 1 1
H H3A 0.0121 0.4099 0.6345 0.014 Uiso calc R 1 1
H H3B -0.0583 0.4243 0.5785 0.014 Uiso calc R 1 1
C C4 0.03162(6) 0.26306(18) 0.56479(5) 0.0143(2) Uani d . 1 1
H H4A 0.0017 0.1812 0.5304 0.017 Uiso calc R 1 1
H H4B 0.0504 0.4065 0.5533 0.017 Uiso calc R 1 1
C C5 -0.10022(6) 0.15209(18) 0.64870(4) 0.01321(19) Uani d . 1 1
H H5A -0.1368 0.2676 0.6277 0.016 Uiso calc R 1 1
H H5B -0.0728 0.2174 0.6860 0.016 Uiso calc R 1 1
C C6 -0.14042(6) -0.07162(19) 0.65617(5) 0.0148(2) Uani d . 1 1
H H6A -0.1570 -0.1585 0.6204 0.018 Uiso calc R 1 1
H H6B -0.1061 -0.1707 0.6851 0.018 Uiso calc R 1 1
C C7 -0.20762(6) -0.01054(18) 0.67407(5) 0.0142(2) Uani d . 1 1
H H7A -0.1907 0.0587 0.7120 0.017 Uiso calc R 1 1
H H7B -0.2390 0.1033 0.6476 0.017 Uiso calc R 1 1
N N1 -0.04685(5) 0.10181(15) 0.61690(4) 0.01050(17) Uani d . 1 1
H H1 -0.0725 0.0236 0.5842 0.013 Uiso calc R 1 1
N N2 -0.25144(5) -0.22804(16) 0.67412(4) 0.01376(18) Uani d . 1 1
H H8A -0.2908 -0.1926 0.6845 0.021 Uiso calc R 1 1
H H8B -0.2226 -0.3313 0.6987 0.021 Uiso calc R 1 1
H H8C -0.2672 -0.2902 0.6391 0.021 Uiso calc R 1 1
O O1 0.09326(4) 0.11814(13) 0.59603(3) 0.01537(16) Uani d . 1 1
C C8 -0.16604(6) -0.21555(17) 0.48876(4) 0.01075(18) Uani d . 1 1
C C9 -0.19432(6) 0.03209(17) 0.46434(4) 0.01088(19) Uani d . 1 1
O O2 -0.11121(4) -0.22588(13) 0.53391(3) 0.01368(15) Uani d . 1 1
O O3 -0.20129(4) -0.38517(13) 0.45938(3) 0.01467(16) Uani d . 1 1
O O4 -0.24188(4) 0.05627(13) 0.41753(3) 0.01467(16) Uani d . 1 1
O O5 -0.16082(4) 0.20390(13) 0.49869(3) 0.01502(16) Uani d . 1 1
H H5 -0.1775 0.3303 0.4840 0.023 Uiso calc R 1 1
Cl Cl1 -0.367263(14) -0.01834(4) 0.729512(10) 0.01563(8) Uani d . 1 1

loop_
_atom_site_aniso_label
_atom_site_aniso_U_11
_atom_site_aniso_U_22
_atom_site_aniso_U_33
_atom_site_aniso_U_12
_atom_site_aniso_U_13
_atom_site_aniso_U_23
C1 0.0145(5) 0.0119(4) 0.0192(5) 0.0021(4) 0.0073(4) 0.0019(4)
C2 0.0116(4) 0.0125(4) 0.0138(5) 0.0029(3) 0.0032(4) 0.0025(4)
C3 0.0128(4) 0.0093(4) 0.0140(4) -0.0003(3) 0.0044(4) 0.0005(3)
C4 0.0151(5) 0.0131(4) 0.0156(5) 0.0013(4) 0.0061(4) 0.0021(4)
C5 0.0124(4) 0.0140(4) 0.0150(5) 0.0011(4) 0.0068(4) -0.0008(4)
C6 0.0141(5) 0.0142(5) 0.0178(5) -0.0002(4) 0.0076(4) 0.0003(4)
C7 0.0137(5) 0.0139(5) 0.0166(5) -0.0012(4) 0.0070(4) -0.0006(4)
N1 0.0099(4) 0.0101(4) 0.0110(4) 0.0004(3) 0.0029(3) 0.0000(3)
N2 0.0121(4) 0.0160(4) 0.0129(4) -0.0013(3) 0.0039(3) -0.0006(3)
O1 0.0125(3) 0.0139(3) 0.0210(4) 0.0012(3) 0.0071(3) 0.0027(3)
C8 0.0117(4) 0.0098(4) 0.0115(4) 0.0011(3) 0.0049(3) 0.0007(3)
C9 0.0106(4) 0.0099(4) 0.0125(4) 0.0006(3) 0.0044(3) -0.0001(3)
O2 0.0144(3) 0.0116(3) 0.0122(3) 0.0010(3) 0.0007(3) 0.0003(3)
O3 0.0162(4) 0.0101(3) 0.0149(3) -0.0007(3) 0.0013(3) -0.0006(3)
O4 0.0151(4) 0.0128(3) 0.0132(3) 0.0018(3) 0.0009(3) 0.0000(3)
O5 0.0178(4) 0.0079(3) 0.0152(4) 0.0007(3) 0.0000(3) -0.0003(3)
Cl1 0.01616(14) 0.01693(13) 0.01260(13) 0.00007(8) 0.00323(10) -0.00131(8)

loop_
_atom_type_symbol
_atom_type_description
_atom_type_scat_dispersion_real
_atom_type_scat_dispersion_imag
_atom_type_scat_source
C C 0.0033 0.0016 'International Tables Vol C Tables 4.2.6.8 and 6.1.1.4'
H H 0.0000 0.0000 'International Tables Vol C Tables 4.2.6.8 and 6.1.1.4'
N N 0.0061 0.0033 'International Tables Vol C Tables 4.2.6.8 and 6.1.1.4'
O O 0.0106 0.0060 'International Tables Vol C Tables 4.2.6.8 and 6.1.1.4'
Cl Cl 0.1484 0.1585 'International Tables Vol C Tables 4.2.6.8 and 6.1.1.4'

loop_
_geom_angle_atom_site_label_1
_geom_angle_atom_site_label_2
_geom_angle_atom_site_label_3
_geom_angle
O1 C1 C2 111.88(9)
O1 C1 H1A 109.2
C2 C1 H1A 109.2
O1 C1 H1B 109.2
C2 C1 H1B 109.2
H1A C1 H1B 107.9
N1 C2 C1 108.91(8)
N1 C2 H2A 109.9
C1 C2 H2A 109.9
N1 C2 H2B 109.9
C1 C2 H2B 109.9
H2A C2 H2B 108.3
N1 C3 C4 108.69(9)
N1 C3 H3A 110.0
C4 C3 H3A 110.0
N1 C3 H3B 110.0
C4 C3 H3B 110.0
H3A C3 H3B 108.3
O1 C4 C3 111.42(9)
O1 C4 H4A 109.3
C3 C4 H4A 109.3
O1 C4 H4B 109.3
C3 C4 H4B 109.3
H4A C4 H4B 108.0
N1 C5 C6 110.86(9)
N1 C5 H5A 109.5
C6 C5 H5A 109.5
N1 C5 H5B 109.5
C6 C5 H5B 109.5
H5A C5 H5B 108.1
C7 C6 C5 110.22(9)
C7 C6 H6A 109.6
C5 C6 H6A 109.6
C7 C6 H6B 109.6
C5 C6 H6B 109.6
H6A C6 H6B 108.1
N2 C7 C6 109.38(9)
N2 C7 H7A 109.8
C6 C7 H7A 109.8
N2 C7 H7B 109.8
C6 C7 H7B 109.8
H7A C7 H7B 108.2
C3 N1 C2 108.26(8)
C3 N1 C5 111.23(8)
C2 N1 C5 113.41(8)
C3 N1 H1 107.9
C2 N1 H1 107.9
C5 N1 H1 107.9
C7 N2 H8A 109.5
C7 N2 H8B 109.5
H8A N2 H8B 109.5
C7 N2 H8C 109.5
H8A N2 H8C 109.5
H8B N2 H8C 109.5
C1 O1 C4 110.43(9)
O2 C8 O3 127.20(10)
O2 C8 C9 117.81(9)
O3 C8 C9 114.97(10)
O4 C9 O5 125.34(10)
O4 C9 C8 121.51(9)
O5 C9 C8 113.14(9)
C9 O5 H5 109.5

loop_
_geom_bond_atom_site_label_1
_geom_bond_atom_site_label_2
_geom_bond_distance
C1 O1 1.4260(15)
C1 C2 1.5215(15)
C1 H1A 0.9700
C1 H1B 0.9700
C2 N1 1.5018(13)
C2 H2A 0.9700
C2 H2B 0.9700
C3 N1 1.4983(16)
C3 C4 1.5177(14)
C3 H3A 0.9700
C3 H3B 0.9700
C4 O1 1.4270(13)
C4 H4A 0.9700
C4 H4B 0.9700
C5 N1 1.5030(13)
C5 C6 1.5253(17)
C5 H5A 0.9700
C5 H5B 0.9700
C6 C7 1.5224(15)
C6 H6A 0.9700
C6 H6B 0.9700
C7 N2 1.4897(16)
C7 H7A 0.9700
C7 H7B 0.9700
N1 H1 0.9100
N2 H8A 0.8900
N2 H8B 0.8900
N2 H8C 0.8900
C8 O2 1.2474(12)
C8 O3 1.2570(14)
C8 C9 1.5550(18)
C9 O4 1.2150(13)
C9 O5 1.3114(14)
O5 H5 0.8200

loop_
_geom_hbond_atom_site_label_D
_geom_hbond_atom_site_label_H
_geom_hbond_atom_site_label_A
_geom_hbond_site_symmetry_A
_geom_hbond_distance_DH
_geom_hbond_distance_HA
_geom_hbond_distance_DA
_geom_hbond_angle_DHA
N1 H1 O2 . 0.91 1.87 2.7400(16) 159.8
N1 H1 O5 . 0.91 2.44 3.0568(12) 125.1
N2 H8A Cl1 . 0.89 2.32 3.1846(11) 162.4
N2 H8B Cl1 4_446 0.89 2.27 3.1445(13) 166.4
N2 H8C O4 7_446 0.89 2.11 2.9093(16) 149.0
N2 H8C O3 7_446 0.89 2.52 3.1901(13) 132.9
N2 H8C O1 3_445 0.89 2.55 3.0583(13) 116.8
O5 H5 O3 1_565 0.82 1.73 2.548(2) 171.9
C3 H3A Cl1 3 0.97 2.71 3.6067(12) 154.4
C3 H3B O2 1_565 0.97 2.33 3.233(2) 154.2
C3 H3B O5 . 0.97 2.58 3.1050(14) 113.8
C5 H5A O4 7_456 0.97 2.41 3.3323(16) 158.3
C6 H6A O2 . 0.97 2.60 3.3733(15) 137.2
C7 H7B O4 7_456 0.97 2.47 3.359(2) 152.6

loop_
_geom_torsion_atom_site_label_1
_geom_torsion_atom_site_label_2
_geom_torsion_atom_site_label_3
_geom_torsion_atom_site_label_4
_geom_torsion
O1 C1 C2 N1 58.32(11)
N1 C3 C4 O1 -60.11(11)
N1 C5 C6 C7 -165.38(8)
C5 C6 C7 N2 173.05(8)
C4 C3 N1 C2 58.92(10)
C4 C3 N1 C5 -175.84(8)
C1 C2 N1 C3 -58.00(10)
C1 C2 N1 C5 178.06(8)
C6 C5 N1 C3 170.13(8)
C6 C5 N1 C2 -67.56(11)
C2 C1 O1 C4 -58.45(11)
C3 C4 O1 C1 59.29(11)
O2 C8 C9 O4 171.81(10)
O3 C8 C9 O4 -7.03(14)
O2 C8 C9 O5 -7.05(13)
O3 C8 C9 O5 174.11(9)
